data_4338369
loop_
_publ_author_name
'Shavaleev, Nail M.'
'Eliseeva, Svetlana V.'
'Scopelliti, Rosario'
'B\"unzli, Jean-Claude G'

_publ_section_title
;
 Tridentate benzimidazole-pyridine-tetrazolates as sensitizers of europium
 luminescence.
;
_journal_issue 10
_journal_name_full 'Inorganic chemistry'
_journal_page_first 5171
_journal_page_last 5178
_journal_paper_doi 10.1021/ic500267b
_journal_volume 53
_journal_year 2014
_chemical_formula_moiety 'C42 H30 La N21, 3(C2 H3 N)'
_chemical_formula_sum 'C48 H39 La N24'
_chemical_formula_weight 1090.94
_chemical_name_systematic
; 
 ? 
;
_space_group_IT_number 2
_symmetry_cell_setting triclinic
_symmetry_space_group_name_Hall '-P 1'
_symmetry_space_group_name_H-M 'P -1'
_atom_sites_solution_hydrogens geom
_atom_sites_solution_primary direct
_atom_sites_solution_secondary difmap
_audit_creation_method SHELXL-97
_cell_angle_alpha 94.063(5)
_cell_angle_beta 92.480(5)
_cell_angle_gamma 111.912(6)
_cell_formula_units_Z 2
_cell_length_a 13.2315(7)
_cell_length_b 13.3489(8)
_cell_length_c 14.9605(8)
_cell_measurement_reflns_used 14741
_cell_measurement_temperature 140(2)
_cell_measurement_theta_max 28.7383
_cell_measurement_theta_min 2.7178
_cell_volume 2438.4(3)
_computing_cell_refinement
; 
CrysAlisPro, Oxford Diffraction Ltd., 
Version 1.171.33.41 (release 06-05-2009 CrysAlis171 .NET) 
(compiled May  6 2009,17:20:42) 
;
_computing_data_collection
; 
CrysAlisPro, Oxford Diffraction Ltd., 
Version 1.171.33.41 (release 06-05-2009 CrysAlis171 .NET) 
(compiled May  6 2009,17:20:42) 
;
_computing_data_reduction
; 
CrysAlisPro, Oxford Diffraction Ltd., 
Version 1.171.33.41 (release 06-05-2009 CrysAlis171 .NET) 
(compiled May  6 2009,17:20:42) 
;
_computing_molecular_graphics 'Bruker SHELXTL'
_computing_publication_material 'Bruker SHELXTL'
_computing_structure_refinement 'SHELXL-97 (Sheldrick, 1997)'
_computing_structure_solution 'SHELXS-97 (Sheldrick, 1990)'
_diffrn_ambient_temperature 140(2)
_diffrn_detector_area_resol_mean 8.2812
_diffrn_measured_fraction_theta_full 0.992
_diffrn_measured_fraction_theta_max 0.992
_diffrn_measurement_device_type 'Oxford Diffraction, KM4/Sapphire CCD'
_diffrn_measurement_method 'phi and omega scans'
_diffrn_radiation_monochromator graphite
_diffrn_radiation_source 'fine-focus sealed tube'
_diffrn_radiation_type MoK\a
_diffrn_radiation_wavelength 0.71073
_diffrn_reflns_av_R_equivalents 0.0274
_diffrn_reflns_av_sigmaI/netI 0.0396
_diffrn_reflns_limit_h_max 17
_diffrn_reflns_limit_h_min -17
_diffrn_reflns_limit_k_max 17
_diffrn_reflns_limit_k_min -17
_diffrn_reflns_limit_l_max 18
_diffrn_reflns_limit_l_min -19
_diffrn_reflns_number 23185
_diffrn_reflns_theta_full 27.48
_diffrn_reflns_theta_max 27.48
_diffrn_reflns_theta_min 2.75
_exptl_absorpt_coefficient_mu 0.939
_exptl_absorpt_correction_T_max 1.00000
_exptl_absorpt_correction_T_min 0.94005
_exptl_absorpt_correction_type multi-scan
_exptl_absorpt_process_details
; 
CrysAlisPro, Oxford Diffraction Ltd., 
Version 1.171.33.41 (release 06-05-2009 CrysAlis171 .NET) 
(compiled May  6 2009,17:20:42) 
Empirical absorption correction using spherical harmonics, 
 implemented in SCALE3 ABSPACK scaling algorithm. 
;
_exptl_crystal_colour colourless
_exptl_crystal_density_diffrn 1.486
_exptl_crystal_density_method 'not measured'
_exptl_crystal_description prismatic
_exptl_crystal_F_000 1104
_exptl_crystal_size_max 0.30
_exptl_crystal_size_mid 0.27
_exptl_crystal_size_min 0.24
_platon_squeeze_details
;
;
_refine_diff_density_max 1.026
_refine_diff_density_min -0.705
_refine_diff_density_rms 0.085
_refine_ls_extinction_method none
_refine_ls_goodness_of_fit_ref 1.045
_refine_ls_hydrogen_treatment constr
_refine_ls_matrix_type full
_refine_ls_number_parameters 713
_refine_ls_number_reflns 11101
_refine_ls_number_restraints 102
_refine_ls_restrained_S_all 1.054
_refine_ls_R_factor_all 0.0416
_refine_ls_R_factor_gt 0.0328
_refine_ls_shift/su_max 0.001
_refine_ls_shift/su_mean 0.000
_refine_ls_structure_factor_coef Fsqd
_refine_ls_weighting_details 'calc w=1/[\s^2^(Fo^2^)+(0.0511P)^2^+0.0000P] where P=(Fo^2^+2Fc^2^)/3'
_refine_ls_weighting_scheme calc
_refine_ls_wR_factor_gt 0.0801
_refine_ls_wR_factor_ref 0.0822
_reflns_number_gt 9490
_reflns_number_total 11101
_reflns_threshold_expression >2sigma(I)
_cod_data_source_file ic500267b_si_002.cif
_cod_data_source_block ns73
_cod_depositor_comments
;
The following automatic conversions were performed:

'_symmetry_cell_setting' value 'Triclinic' changed to 'triclinic'
according to
/usr/data/users/saulius/crontab/automatic-downloads/rss-feeds/ACS/lib/dictionaries/cif_core.dic
dictionary named 'cif_core.dic' version 2.4.2 from 2011-04-26.

Automatic conversion script
Id: cif_fix_values 2281 2013-09-26 08:29:07Z andrius 

 Adding full bibliography for 4338369--4338370.cif.
;
_cod_original_cell_volume 2438.4(2)
_cod_database_code 4338369

loop_
_symmetry_equiv_pos_as_xyz
'x, y, z'
'-x, -y, -z'

loop_
_atom_site_label
_atom_site_type_symbol
_atom_site_fract_x
_atom_site_fract_y
_atom_site_fract_z
_atom_site_U_iso_or_equiv
_atom_site_adp_type
_atom_site_occupancy
_atom_site_symmetry_multiplicity
_atom_site_calc_flag
_atom_site_refinement_flags
_atom_site_disorder_assembly
_atom_site_disorder_group
La1 La 0.210558(11) 0.360338(11) 0.249531(9) 0.01717(5) Uani 1 1 d . . .
N1 N 0.40628(18) 0.3606(2) 0.23490(15) 0.0285(5) Uani 1 1 d . . .
N2 N 0.46309(19) 0.3053(2) 0.26972(16) 0.0345(6) Uani 1 1 d . . .
N3 N 0.5632(2) 0.3445(2) 0.24250(16) 0.0375(6) Uani 1 1 d . . .
N4 N 0.57480(18) 0.4258(2) 0.18991(16) 0.0341(6) Uani 1 1 d . . .
N5 N 0.34124(16) 0.50029(17) 0.14187(14) 0.0210(4) Uani 1 1 d . . .
N6 N 0.12493(16) 0.46860(17) 0.14780(14) 0.0205(4) Uani 1 1 d . . .
N7 N 0.14039(17) 0.61648(16) 0.07878(14) 0.0207(4) Uani 1 1 d . . .
N8 N 0.28777(18) 0.55836(17) 0.32843(15) 0.0265(5) Uani 1 1 d . . .
N9 N 0.2889(2) 0.65553(19) 0.30672(18) 0.0334(6) Uani 1 1 d . . .
N10 N 0.3342(2) 0.72771(19) 0.3753(2) 0.0427(7) Uani 1 1 d . . .
N11 N 0.3629(2) 0.68048(19) 0.4442(2) 0.0452(7) Uani 1 1 d . . .
N12 N 0.31312(16) 0.39312(16) 0.41475(14) 0.0209(4) Uani 1 1 d . . .
N13 N 0.21497(17) 0.18673(16) 0.32754(13) 0.0193(4) Uani 1 1 d . . .
N14 N 0.31899(17) 0.12356(16) 0.41176(14) 0.0209(4) Uani 1 1 d . . .
N15 N 0.18943(17) 0.25412(18) 0.09146(14) 0.0255(5) Uani 1 1 d . . .
N16 N 0.25473(19) 0.2624(2) 0.02310(16) 0.0319(5) Uani 1 1 d . . .
N17 N 0.1939(2) 0.2046(2) -0.04934(16) 0.0343(6) Uani 1 1 d . . .
N18 N 0.08843(19) 0.15738(19) -0.02986(15) 0.0287(5) Uani 1 1 d . . .
N19 N 0.01494(17) 0.20234(16) 0.19637(14) 0.0208(4) Uani 1 1 d . . .
N20 N 0.04430(16) 0.32725(17) 0.35780(14) 0.0220(4) Uani 1 1 d . . .
N21 N -0.0870(2) 0.1945(2) 0.41814(16) 0.0343(6) Uani 1 1 d . . .
C1 C 0.4763(2) 0.4331(2) 0.18650(17) 0.0253(6) Uani 1 1 d . . .
C2 C 0.44551(19) 0.5088(2) 0.13733(17) 0.0226(5) Uani 1 1 d . . .
C3 C 0.5191(2) 0.5838(2) 0.08772(19) 0.0300(6) Uani 1 1 d . . .
H3 H 0.5935 0.5916 0.0888 0.036 Uiso 1 1 calc R . .
C4 C 0.4811(2) 0.6460(2) 0.0374(2) 0.0347(7) Uani 1 1 d . . .
H4 H 0.5291 0.6962 0.0016 0.042 Uiso 1 1 calc R . .
C5 C 0.3726(2) 0.6361(2) 0.03853(19) 0.0306(6) Uani 1 1 d . . .
H5 H 0.3450 0.6769 0.0020 0.037 Uiso 1 1 calc R . .
C6 C 0.3057(2) 0.5650(2) 0.09453(16) 0.0211(5) Uani 1 1 d . . .
C7 C 0.1907(2) 0.5502(2) 0.10602(16) 0.0194(5) Uani 1 1 d . . .
C8 C 0.0333(2) 0.5729(2) 0.10305(16) 0.0198(5) Uani 1 1 d . . .
C9 C -0.0536(2) 0.6065(2) 0.09108(18) 0.0272(6) Uani 1 1 d . . .
H9 H -0.0465 0.6693 0.0616 0.033 Uiso 1 1 calc R . .
C10 C -0.1507(2) 0.5438(2) 0.12426(18) 0.0289(6) Uani 1 1 d . . .
H10 H -0.2123 0.5637 0.1171 0.035 Uiso 1 1 calc R . .
C11 C -0.1607(2) 0.4513(2) 0.16824(18) 0.0263(6) Uani 1 1 d . . .
H11 H -0.2288 0.4100 0.1900 0.032 Uiso 1 1 calc R . .
C12 C -0.0736(2) 0.4196(2) 0.18038(17) 0.0235(5) Uani 1 1 d . . .
H12 H -0.0804 0.3576 0.2109 0.028 Uiso 1 1 calc R . .
C13 C 0.02528(19) 0.4811(2) 0.14650(16) 0.0192(5) Uani 1 1 d . . .
C14 C 0.1848(2) 0.7186(2) 0.03731(19) 0.0289(6) Uani 1 1 d . . .
H14A H 0.2546 0.7650 0.0694 0.043 Uiso 1 1 calc R . .
H14B H 0.1332 0.7555 0.0405 0.043 Uiso 1 1 calc R . .
H14C H 0.1962 0.7035 -0.0257 0.043 Uiso 1 1 calc R . .
C15 C 0.3345(2) 0.5774(2) 0.4121(2) 0.0291(6) Uani 1 1 d . . .
C16 C 0.3462(2) 0.4915(2) 0.4614(2) 0.0282(6) Uani 1 1 d . . .
C17 C 0.3873(3) 0.5094(2) 0.5503(2) 0.0407(8) Uani 1 1 d . . .
H17 H 0.4118 0.5799 0.5811 0.049 Uiso 1 1 calc R . .
C18 C 0.3921(3) 0.4235(3) 0.5931(2) 0.0416(8) Uani 1 1 d . . .
H18 H 0.4174 0.4335 0.6547 0.050 Uiso 1 1 calc R . .
C19 C 0.3597(2) 0.3219(2) 0.54580(19) 0.0319(6) Uani 1 1 d . . .
H19 H 0.3628 0.2616 0.5743 0.038 Uiso 1 1 calc R . .
C20 C 0.3226(2) 0.3104(2) 0.45560(17) 0.0233(5) Uani 1 1 d . . .
C21 C 0.2857(2) 0.2072(2) 0.39839(17) 0.0212(5) Uani 1 1 d . . .
C22 C 0.26504(19) 0.04256(19) 0.34402(16) 0.0203(5) Uani 1 1 d . . .
C23 C 0.2680(2) -0.0597(2) 0.32514(17) 0.0234(5) Uani 1 1 d . . .
H23 H 0.3138 -0.0846 0.3604 0.028 Uiso 1 1 calc R . .
C24 C 0.2011(2) -0.1237(2) 0.25237(17) 0.0260(6) Uani 1 1 d . . .
H24 H 0.2012 -0.1939 0.2370 0.031 Uiso 1 1 calc R . .
C25 C 0.1328(2) -0.0869(2) 0.20079(18) 0.0276(6) Uani 1 1 d . . .
H25 H 0.0867 -0.1333 0.1521 0.033 Uiso 1 1 calc R . .
C26 C 0.1316(2) 0.0155(2) 0.21956(18) 0.0274(6) Uani 1 1 d . . .
H26 H 0.0857 0.0401 0.1842 0.033 Uiso 1 1 calc R . .
C27 C 0.1996(2) 0.0819(2) 0.29195(16) 0.0213(5) Uani 1 1 d . . .
C28 C 0.4046(2) 0.1194(2) 0.4745(2) 0.0371(7) Uani 1 1 d . . .
H28A H 0.4624 0.1917 0.4859 0.056 Uiso 1 1 calc R . .
H28B H 0.4353 0.0684 0.4486 0.056 Uiso 1 1 calc R . .
H28C H 0.3736 0.0952 0.5312 0.056 Uiso 1 1 calc R . .
C29 C 0.0892(2) 0.1892(2) 0.05617(17) 0.0223(5) Uani 1 1 d . . .
C30 C -0.0054(2) 0.1572(2) 0.11088(17) 0.0216(5) Uani 1 1 d . . .
C31 C -0.1079(2) 0.0817(2) 0.07727(19) 0.0311(6) Uani 1 1 d . . .
H31 H -0.1199 0.0497 0.0170 0.037 Uiso 1 1 calc R . .
C32 C -0.1910(3) 0.0555(3) 0.1347(2) 0.0491(9) Uani 1 1 d . . .
H32 H -0.2622 0.0062 0.1135 0.059 Uiso 1 1 calc R . .
C33 C -0.1715(3) 0.1002(3) 0.2225(2) 0.0480(9) Uani 1 1 d . . .
H33 H -0.2284 0.0822 0.2623 0.058 Uiso 1 1 calc R . .
C34 C -0.0662(2) 0.1727(2) 0.25181(18) 0.0266(6) Uani 1 1 d . . .
C35 C -0.0355(2) 0.2291(2) 0.34284(18) 0.0243(5) Uani 1 1 d . . .
C36 C -0.0387(2) 0.2763(2) 0.48604(18) 0.0302(6) Uani 1 1 d . . .
C37 C -0.0622(3) 0.2847(3) 0.5756(2) 0.0422(8) Uani 1 1 d . . .
H37 H -0.1185 0.2280 0.6000 0.051 Uiso 1 1 calc R . .
C38 C 0.0001(3) 0.3787(3) 0.6267(2) 0.0449(8) Uani 1 1 d . . .
H38 H -0.0118 0.3868 0.6885 0.054 Uiso 1 1 calc R . .
C39 C 0.0810(3) 0.4629(3) 0.5897(2) 0.0488(9) Uani 1 1 d . . .
H39 H 0.1220 0.5273 0.6270 0.059 Uiso 1 1 calc R . .
C40 C 0.1029(2) 0.4554(3) 0.5009(2) 0.0411(8) Uani 1 1 d . . .
H40 H 0.1571 0.5136 0.4762 0.049 Uiso 1 1 calc R . .
C41 C 0.0420(2) 0.3584(2) 0.44812(17) 0.0256(6) Uani 1 1 d . . .
C42 C -0.1723(4) 0.0900(3) 0.4318(3) 0.0751(16) Uani 1 1 d . . .
H42A H -0.2438 0.0962 0.4274 0.113 Uiso 1 1 calc R . .
H42B H -0.1590 0.0693 0.4914 0.113 Uiso 1 1 calc R . .
H42C H -0.1711 0.0346 0.3857 0.113 Uiso 1 1 calc R . .
C43 C 0.6062(3) 0.9113(3) -0.1131(3) 0.0621(11) Uani 1 1 d . . .
H43A H 0.6532 0.9871 -0.0950 0.093 Uiso 1 1 calc R . .
H43B H 0.6002 0.8982 -0.1788 0.093 Uiso 1 1 calc R . .
H43C H 0.6381 0.8636 -0.0868 0.093 Uiso 1 1 calc R . .
C44 C 0.4982(3) 0.8892(3) -0.0814(3) 0.0542(10) Uani 1 1 d . . .
N22 N 0.4152(3) 0.8726(3) -0.0555(3) 0.0765(12) Uani 1 1 d . . .
C45A C -0.5231(3) -0.1321(4) 0.2019(3) 0.0322(10) Uani 0.673(4) 1 d PDU A 1
H45A H -0.5129 -0.1335 0.1374 0.048 Uiso 0.673(4) 1 calc PR A 1
H45B H -0.5258 -0.0622 0.2236 0.048 Uiso 0.673(4) 1 calc PR A 1
H45C H -0.5916 -0.1908 0.2125 0.048 Uiso 0.673(4) 1 calc PR A 1
C46A C -0.4344(4) -0.1466(5) 0.2487(3) 0.0481(13) Uani 0.673(4) 1 d PDU A 1
N23A N -0.3666(5) -0.1639(8) 0.2843(5) 0.086(2) Uani 0.673(4) 1 d PDU A 1
C47A C -0.1387(12) -0.2167(13) 0.2735(10) 0.093(4) Uani 0.673(4) 1 d PDU A 1
H47A H -0.1339 -0.1603 0.2334 0.140 Uiso 0.673(4) 1 calc PR A 1
H47B H -0.2128 -0.2725 0.2666 0.140 Uiso 0.673(4) 1 calc PR A 1
H47C H -0.0861 -0.2496 0.2580 0.140 Uiso 0.673(4) 1 calc PR A 1
C48A C -0.1149(7) -0.1699(8) 0.3636(6) 0.092(2) Uani 0.673(4) 1 d PDU A 1
N24A N -0.0965(7) -0.1254(7) 0.4368(5) 0.122(3) Uani 0.673(4) 1 d PDU A 1
C45B C -0.4798(9) -0.0573(11) 0.2621(10) 0.072(3) Uani 0.327(4) 1 d PDU A 2
H45D H -0.4448 -0.1093 0.2707 0.108 Uiso 0.327(4) 1 calc PR A 2
H45E H -0.4647 -0.0296 0.2032 0.108 Uiso 0.327(4) 1 calc PR A 2
H45F H -0.5589 -0.0935 0.2653 0.108 Uiso 0.327(4) 1 calc PR A 2
C46B C -0.4369(10) 0.0322(14) 0.3320(11) 0.080(5) Uani 0.327(4) 1 d PDU A 2
N23B N -0.3794(11) 0.1283(14) 0.3562(9) 0.116(6) Uani 0.327(4) 1 d PDU A 2
C47B C -0.159(3) -0.245(3) 0.276(2) 0.088(6) Uani 0.327(4) 1 d PDU A 2
H47D H -0.1166 -0.2250 0.3343 0.132 Uiso 0.327(4) 1 calc PR A 2
H47E H -0.1098 -0.2200 0.2280 0.132 Uiso 0.327(4) 1 calc PR A 2
H47F H -0.1974 -0.3234 0.2667 0.132 Uiso 0.327(4) 1 calc PR A 2
C48B C -0.2371(13) -0.1936(14) 0.2744(10) 0.077(4) Uani 0.327(4) 1 d PDU A 2
N24B N -0.3093(15) -0.1659(17) 0.2869(13) 0.109(5) Uani 0.327(4) 1 d PDU A 2

loop_
_atom_site_aniso_label
_atom_site_aniso_U_11
_atom_site_aniso_U_22
_atom_site_aniso_U_33
_atom_site_aniso_U_23
_atom_site_aniso_U_13
_atom_site_aniso_U_12
La1 0.01318(7) 0.02277(8) 0.01698(7) 0.00637(5) 0.00315(5) 0.00741(5)
N1 0.0198(11) 0.0472(14) 0.0252(12) 0.0128(10) 0.0044(9) 0.0185(10)
N2 0.0264(12) 0.0603(17) 0.0285(13) 0.0151(12) 0.0050(10) 0.0276(12)
N3 0.0264(13) 0.0664(18) 0.0286(13) 0.0090(12) 0.0030(10) 0.0267(12)
N4 0.0192(11) 0.0594(16) 0.0280(12) 0.0068(12) 0.0037(9) 0.0191(11)
N5 0.0162(10) 0.0278(11) 0.0191(10) 0.0041(9) 0.0051(8) 0.0075(8)
N6 0.0159(10) 0.0261(11) 0.0210(10) 0.0073(9) 0.0029(8) 0.0086(8)
N7 0.0233(11) 0.0214(10) 0.0180(10) 0.0045(8) 0.0027(8) 0.0084(9)
N8 0.0273(12) 0.0230(11) 0.0327(13) 0.0099(9) 0.0067(9) 0.0116(9)
N9 0.0349(13) 0.0263(12) 0.0438(15) 0.0127(11) 0.0067(11) 0.0149(10)
N10 0.0376(15) 0.0210(12) 0.0669(19) 0.0075(12) -0.0094(13) 0.0088(11)
N11 0.0423(15) 0.0194(12) 0.0667(19) -0.0012(12) -0.0238(14) 0.0076(11)
N12 0.0157(10) 0.0190(10) 0.0252(11) 0.0034(8) -0.0018(8) 0.0033(8)
N13 0.0225(10) 0.0197(10) 0.0158(10) 0.0017(8) 0.0003(8) 0.0080(8)
N14 0.0197(10) 0.0190(10) 0.0229(11) 0.0058(8) -0.0011(8) 0.0057(8)
N15 0.0235(11) 0.0337(12) 0.0212(11) 0.0038(9) 0.0074(9) 0.0123(9)
N16 0.0292(12) 0.0440(14) 0.0264(12) 0.0066(11) 0.0130(10) 0.0166(11)
N17 0.0395(14) 0.0401(14) 0.0259(12) 0.0026(11) 0.0101(10) 0.0171(11)
N18 0.0337(13) 0.0326(12) 0.0218(11) 0.0028(9) 0.0053(9) 0.0146(10)
N19 0.0214(10) 0.0213(10) 0.0220(11) 0.0060(8) 0.0046(8) 0.0100(8)
N20 0.0156(10) 0.0283(11) 0.0198(10) 0.0026(9) 0.0039(8) 0.0054(9)
N21 0.0350(13) 0.0333(13) 0.0265(12) 0.0075(10) 0.0142(10) 0.0015(11)
C1 0.0149(12) 0.0417(15) 0.0199(12) 0.0032(11) 0.0041(9) 0.0109(11)
C2 0.0155(11) 0.0315(14) 0.0196(12) 0.0021(10) 0.0033(9) 0.0076(10)
C3 0.0181(13) 0.0351(15) 0.0343(15) 0.0034(12) 0.0117(11) 0.0062(11)
C4 0.0292(15) 0.0329(15) 0.0419(17) 0.0127(13) 0.0202(13) 0.0080(12)
C5 0.0321(15) 0.0317(14) 0.0311(15) 0.0139(12) 0.0131(12) 0.0126(12)
C6 0.0192(12) 0.0235(12) 0.0190(12) 0.0027(10) 0.0046(9) 0.0058(10)
C7 0.0204(12) 0.0237(12) 0.0143(11) 0.0022(9) 0.0021(9) 0.0084(10)
C8 0.0215(12) 0.0229(12) 0.0160(11) -0.0006(9) 0.0007(9) 0.0102(10)
C9 0.0326(15) 0.0288(14) 0.0245(13) 0.0039(11) -0.0002(11) 0.0165(12)
C10 0.0254(13) 0.0407(16) 0.0264(14) -0.0030(12) -0.0045(11) 0.0210(12)
C11 0.0175(12) 0.0365(15) 0.0257(13) 0.0001(11) 0.0015(10) 0.0115(11)
C12 0.0197(12) 0.0285(13) 0.0226(13) 0.0049(10) 0.0015(10) 0.0090(10)
C13 0.0197(12) 0.0239(12) 0.0151(11) 0.0000(9) -0.0004(9) 0.0099(10)
C14 0.0362(15) 0.0222(13) 0.0307(15) 0.0071(11) 0.0060(12) 0.0125(12)
C15 0.0200(13) 0.0207(13) 0.0423(16) 0.0018(12) -0.0057(11) 0.0036(10)
C16 0.0232(13) 0.0213(13) 0.0367(15) 0.0011(11) -0.0069(11) 0.0059(10)
C17 0.0461(19) 0.0298(15) 0.0408(18) -0.0120(13) -0.0233(14) 0.0139(14)
C18 0.053(2) 0.0394(17) 0.0303(16) -0.0096(13) -0.0224(14) 0.0201(15)
C19 0.0399(16) 0.0286(14) 0.0275(15) 0.0040(12) -0.0088(12) 0.0140(12)
C20 0.0222(12) 0.0222(12) 0.0230(13) 0.0038(10) -0.0017(10) 0.0058(10)
C21 0.0205(12) 0.0206(12) 0.0210(12) 0.0075(10) 0.0031(9) 0.0050(10)
C22 0.0192(12) 0.0210(12) 0.0210(12) 0.0064(10) 0.0043(9) 0.0071(10)
C23 0.0244(13) 0.0224(12) 0.0257(13) 0.0094(10) 0.0038(10) 0.0102(10)
C24 0.0301(14) 0.0222(13) 0.0284(14) 0.0057(11) 0.0056(11) 0.0118(11)
C25 0.0328(15) 0.0257(13) 0.0242(14) 0.0006(11) 0.0002(11) 0.0116(11)
C26 0.0341(15) 0.0298(14) 0.0224(13) 0.0029(11) -0.0032(11) 0.0174(12)
C27 0.0232(12) 0.0223(12) 0.0199(12) 0.0058(10) 0.0048(10) 0.0094(10)
C28 0.0339(16) 0.0270(14) 0.0472(18) 0.0018(13) -0.0211(13) 0.0106(12)
C29 0.0275(13) 0.0233(12) 0.0213(12) 0.0052(10) 0.0022(10) 0.0149(11)
C30 0.0229(12) 0.0195(12) 0.0247(13) 0.0056(10) 0.0028(10) 0.0099(10)
C31 0.0309(15) 0.0288(14) 0.0256(14) -0.0041(11) 0.0010(11) 0.0035(12)
C32 0.0328(17) 0.0473(19) 0.0421(19) -0.0100(16) 0.0057(14) -0.0116(15)
C33 0.0334(17) 0.050(2) 0.0361(17) -0.0070(15) 0.0155(14) -0.0113(15)
C34 0.0272(14) 0.0236(13) 0.0254(13) 0.0037(11) 0.0102(11) 0.0045(11)
C35 0.0213(12) 0.0269(13) 0.0245(13) 0.0085(11) 0.0082(10) 0.0069(10)
C36 0.0284(14) 0.0394(16) 0.0209(13) 0.0066(12) 0.0065(11) 0.0093(12)
C37 0.0401(18) 0.054(2) 0.0240(15) 0.0111(14) 0.0133(13) 0.0061(15)
C38 0.0392(18) 0.068(2) 0.0195(14) 0.0011(15) 0.0072(13) 0.0106(16)
C39 0.0351(17) 0.067(2) 0.0251(15) -0.0120(15) 0.0026(13) 0.0005(16)
C40 0.0287(15) 0.0530(19) 0.0261(15) -0.0049(14) 0.0076(12) -0.0014(14)
C41 0.0186(12) 0.0395(15) 0.0177(12) 0.0041(11) 0.0044(9) 0.0094(11)
C42 0.101(4) 0.039(2) 0.048(2) 0.0055(17) 0.036(2) -0.019(2)
C43 0.069(3) 0.054(2) 0.076(3) 0.024(2) 0.040(2) 0.031(2)
C44 0.069(3) 0.0361(18) 0.065(2) 0.0236(17) 0.031(2) 0.0224(17)
N22 0.073(3) 0.060(2) 0.109(3) 0.040(2) 0.052(2) 0.0297(19)
C45A 0.028(2) 0.045(3) 0.025(2) 0.0081(19) -0.0030(17) 0.0143(19)
C46A 0.046(3) 0.068(3) 0.037(3) 0.025(2) 0.012(2) 0.025(3)
N23A 0.065(4) 0.146(6) 0.071(4) 0.057(4) 0.013(4) 0.058(5)
C47A 0.069(6) 0.144(10) 0.072(6) -0.001(6) 0.019(5) 0.047(7)
C48A 0.088(5) 0.136(7) 0.078(5) 0.002(5) 0.008(4) 0.074(5)
N24A 0.143(7) 0.167(7) 0.096(6) -0.013(5) -0.014(5) 0.112(6)
C45B 0.029(5) 0.099(8) 0.108(8) 0.069(7) 0.030(5) 0.034(5)
C46B 0.019(6) 0.133(12) 0.090(9) 0.035(9) 0.017(6) 0.024(6)
N23B 0.076(9) 0.250(17) 0.055(7) 0.000(10) 0.017(7) 0.099(10)
C47B 0.089(10) 0.128(11) 0.068(9) 0.014(9) 0.030(8) 0.061(10)
C48B 0.090(8) 0.111(9) 0.061(7) 0.038(6) 0.027(6) 0.067(7)
N24B 0.112(11) 0.144(10) 0.095(9) 0.057(8) 0.031(10) 0.064(10)

loop_
_atom_type_symbol
_atom_type_description
_atom_type_scat_dispersion_real
_atom_type_scat_dispersion_imag
_atom_type_scat_source
C C 0.0033 0.0016 'International Tables Vol C Tables 4.2.6.8 and 6.1.1.4'
H H 0.0000 0.0000 'International Tables Vol C Tables 4.2.6.8 and 6.1.1.4'
N N 0.0061 0.0033 'International Tables Vol C Tables 4.2.6.8 and 6.1.1.4'
La La -0.2871 2.4523 'International Tables Vol C Tables 4.2.6.8 and 6.1.1.4'

loop_
_geom_angle_atom_site_label_1
_geom_angle_atom_site_label_2
_geom_angle_atom_site_label_3
_geom_angle
N1 La1 N15 78.16(7)
N1 La1 N8 92.03(7)
N15 La1 N8 140.99(7)
N1 La1 N6 123.32(7)
N15 La1 N6 78.63(7)
N8 La1 N6 75.69(7)
N1 La1 N13 73.73(7)
N15 La1 N13 89.61(7)
N8 La1 N13 124.07(6)
N6 La1 N13 155.71(6)
N1 La1 N12 70.95(7)
N15 La1 N12 142.46(7)
N8 La1 N12 62.33(7)
N6 La1 N12 136.65(6)
N13 La1 N12 61.89(6)
N1 La1 N19 129.34(7)
N15 La1 N19 62.19(6)
N8 La1 N19 138.63(7)
N6 La1 N19 80.03(6)
N13 La1 N19 75.69(6)
N12 La1 N19 125.21(6)
N1 La1 N5 62.54(7)
N15 La1 N5 72.81(6)
N8 La1 N5 69.24(6)
N6 La1 N5 61.36(6)
N13 La1 N5 135.15(6)
N12 La1 N5 109.32(6)
N19 La1 N5 125.31(6)
N1 La1 N20 145.65(7)
N15 La1 N20 123.51(6)
N8 La1 N20 85.07(7)
N6 La1 N20 89.13(6)
N13 La1 N20 79.69(6)
N12 La1 N20 77.54(6)
N19 La1 N20 61.40(6)
N5 La1 N20 144.31(6)
C1 N1 N2 105.5(2)
C1 N1 La1 119.53(17)
N2 N1 La1 134.90(17)
N3 N2 N1 108.2(2)
N2 N3 N4 110.7(2)
C1 N4 N3 103.9(2)
C2 N5 C6 118.7(2)
C2 N5 La1 119.51(16)
C6 N5 La1 121.71(15)
C7 N6 C13 105.6(2)
C7 N6 La1 119.42(16)
C13 N6 La1 132.13(15)
C7 N7 C8 106.8(2)
C7 N7 C14 130.0(2)
C8 N7 C14 123.0(2)
C15 N8 N9 105.0(2)
C15 N8 La1 119.68(17)
N9 N8 La1 135.21(18)
N10 N9 N8 108.6(2)
N9 N10 N11 110.2(2)
C15 N11 N10 104.1(3)
C20 N12 C16 118.6(2)
C20 N12 La1 121.00(16)
C16 N12 La1 120.05(16)
C21 N13 C27 105.1(2)
C21 N13 La1 116.07(15)
C27 N13 La1 131.80(15)
C21 N14 C22 106.3(2)
C21 N14 C28 129.8(2)
C22 N14 C28 123.4(2)
C29 N15 N16 104.9(2)
C29 N15 La1 119.19(16)
N16 N15 La1 134.53(17)
N17 N16 N15 108.4(2)
N16 N17 N18 110.0(2)
C29 N18 N17 104.3(2)
C34 N19 C30 118.6(2)
C34 N19 La1 121.29(17)
C30 N19 La1 119.93(15)
C35 N20 C41 104.7(2)
C35 N20 La1 114.20(16)
C41 N20 La1 132.25(15)
C35 N21 C36 106.6(2)
C35 N21 C42 129.7(3)
C36 N21 C42 123.6(2)
N4 C1 N1 111.7(2)
N4 C1 C2 125.7(2)
N1 C1 C2 122.5(2)
N5 C2 C3 122.5(2)
N5 C2 C1 115.6(2)
C3 C2 C1 121.9(2)
C4 C3 C2 118.1(2)
C4 C3 H3 120.9
C2 C3 H3 120.9
C3 C4 C5 120.4(2)
C3 C4 H4 119.8
C5 C4 H4 119.8
C6 C5 C4 118.3(3)
C6 C5 H5 120.8
C4 C5 H5 120.8
N5 C6 C5 121.6(2)
N5 C6 C7 114.1(2)
C5 C6 C7 124.3(2)
N6 C7 N7 112.3(2)
N6 C7 C6 121.7(2)
N7 C7 C6 125.9(2)
C9 C8 N7 131.3(2)
C9 C8 C13 122.9(2)
N7 C8 C13 105.8(2)
C10 C9 C8 116.5(2)
C10 C9 H9 121.7
C8 C9 H9 121.7
C9 C10 C11 121.6(2)
C9 C10 H10 119.2
C11 C10 H10 119.2
C12 C11 C10 121.2(2)
C12 C11 H11 119.4
C10 C11 H11 119.4
C11 C12 C13 118.2(2)
C11 C12 H12 120.9
C13 C12 H12 120.9
N6 C13 C12 131.1(2)
N6 C13 C8 109.4(2)
C12 C13 C8 119.6(2)
N7 C14 H14A 109.5
N7 C14 H14B 109.5
H14A C14 H14B 109.5
N7 C14 H14C 109.5
H14A C14 H14C 109.5
H14B C14 H14C 109.5
N11 C15 N8 112.0(3)
N11 C15 C16 125.7(3)
N8 C15 C16 122.2(2)
N12 C16 C17 122.3(3)
N12 C16 C15 115.4(2)
C17 C16 C15 122.4(3)
C18 C17 C16 118.9(3)
C18 C17 H17 120.6
C16 C17 H17 120.6
C17 C18 C19 119.6(3)
C17 C18 H18 120.2
C19 C18 H18 120.2
C18 C19 C20 118.5(3)
C18 C19 H19 120.8
C20 C19 H19 120.8
N12 C20 C19 122.0(2)
N12 C20 C21 114.2(2)
C19 C20 C21 123.7(2)
N13 C21 N14 113.3(2)
N13 C21 C20 122.0(2)
N14 C21 C20 124.8(2)
N14 C22 C23 131.0(2)
N14 C22 C27 106.3(2)
C23 C22 C27 122.7(2)
C24 C23 C22 116.8(2)
C24 C23 H23 121.6
C22 C23 H23 121.6
C23 C24 C25 121.4(2)
C23 C24 H24 119.3
C25 C24 H24 119.3
C26 C25 C24 121.3(2)
C26 C25 H25 119.4
C24 C25 H25 119.4
C25 C26 C27 118.3(2)
C25 C26 H26 120.9
C27 C26 H26 120.9
C26 C27 N13 131.4(2)
C26 C27 C22 119.5(2)
N13 C27 C22 109.0(2)
N14 C28 H28A 109.5
N14 C28 H28B 109.5
H28A C28 H28B 109.5
N14 C28 H28C 109.5
H28A C28 H28C 109.5
H28B C28 H28C 109.5
N18 C29 N15 112.4(2)
N18 C29 C30 126.0(2)
N15 C29 C30 121.6(2)
N19 C30 C31 122.6(2)
N19 C30 C29 115.2(2)
C31 C30 C29 122.2(2)
C32 C31 C30 117.7(3)
C32 C31 H31 121.2
C30 C31 H31 121.2
C33 C32 C31 120.5(3)
C33 C32 H32 119.8
C31 C32 H32 119.8
C32 C33 C34 118.5(3)
C32 C33 H33 120.7
C34 C33 H33 120.7
N19 C34 C33 122.0(3)
N19 C34 C35 113.9(2)
C33 C34 C35 123.9(2)
N20 C35 N21 112.6(2)
N20 C35 C34 121.3(2)
N21 C35 C34 125.9(2)
N21 C36 C41 106.4(2)
N21 C36 C37 130.6(3)
C41 C36 C37 123.0(3)
C38 C37 C36 116.6(3)
C38 C37 H37 121.7
C36 C37 H37 121.7
C37 C38 C39 121.3(3)
C37 C38 H38 119.3
C39 C38 H38 119.3
C40 C39 C38 122.0(3)
C40 C39 H39 119.0
C38 C39 H39 119.0
C39 C40 C41 117.4(3)
C39 C40 H40 121.3
C41 C40 H40 121.3
C36 C41 N20 109.6(2)
C36 C41 C40 119.5(2)
N20 C41 C40 130.9(2)
N21 C42 H42A 109.5
N21 C42 H42B 109.5
H42A C42 H42B 109.5
N21 C42 H42C 109.5
H42A C42 H42C 109.5
H42B C42 H42C 109.5
C44 C43 H43A 109.5
C44 C43 H43B 109.5
H43A C43 H43B 109.5
C44 C43 H43C 109.5
H43A C43 H43C 109.5
H43B C43 H43C 109.5
N22 C44 C43 178.9(5)
C46A C45A H45A 109.5
C46A C45A H45B 109.5
H45A C45A H45B 109.5
C46A C45A H45C 109.5
H45A C45A H45C 109.5
H45B C45A H45C 109.5
N23A C46A C45A 176.3(8)
C48A C47A H47A 109.5
C48A C47A H47B 109.5
H47A C47A H47B 109.5
C48A C47A H47C 109.5
H47A C47A H47C 109.5
H47B C47A H47C 109.5
N24A C48A C47A 175.7(11)
C46B C45B H45D 109.5
C46B C45B H45E 109.5
H45D C45B H45E 109.5
C46B C45B H45F 109.5
H45D C45B H45F 109.5
H45E C45B H45F 109.5
N23B C46B C45B 150.3(15)
C48B C47B H47D 109.5
C48B C47B H47E 109.5
H47D C47B H47E 109.5
C48B C47B H47F 109.5
H47D C47B H47F 109.5
H47E C47B H47F 109.5
N24B C48B C47B 166(2)

loop_
_geom_bond_atom_site_label_1
_geom_bond_atom_site_label_2
_geom_bond_distance
La1 N1 2.607(2)
La1 N15 2.618(2)
La1 N8 2.620(2)
La1 N6 2.660(2)
La1 N13 2.686(2)
La1 N12 2.694(2)
La1 N19 2.700(2)
La1 N5 2.708(2)
La1 N20 2.710(2)
N1 C1 1.345(3)
N1 N2 1.348(3)
N2 N3 1.325(3)
N3 N4 1.352(4)
N4 C1 1.342(3)
N5 C2 1.346(3)
N5 C6 1.352(3)
N6 C7 1.331(3)
N6 C13 1.389(3)
N7 C7 1.364(3)
N7 C8 1.391(3)
N7 C14 1.463(3)
N8 C15 1.336(4)
N8 N9 1.354(3)
N9 N10 1.310(4)
N10 N11 1.357(4)
N11 C15 1.330(3)
N12 C20 1.342(3)
N12 C16 1.349(3)
N13 C21 1.325(3)
N13 C27 1.398(3)
N14 C21 1.368(3)
N14 C22 1.383(3)
N14 C28 1.460(3)
N15 C29 1.343(3)
N15 N16 1.351(3)
N16 N17 1.327(3)
N17 N18 1.354(3)
N18 C29 1.325(3)
N19 C34 1.343(3)
N19 C30 1.346(3)
N20 C35 1.336(3)
N20 C41 1.390(3)
N21 C35 1.361(3)
N21 C36 1.378(4)
N21 C42 1.465(4)
C1 C2 1.454(4)
C2 C3 1.393(4)
C3 C4 1.369(4)
C3 H3 0.9500
C4 C5 1.393(4)
C4 H4 0.9500
C5 C6 1.392(3)
C5 H5 0.9500
C6 C7 1.479(3)
C8 C9 1.391(4)
C8 C13 1.399(3)
C9 C10 1.382(4)
C9 H9 0.9500
C10 C11 1.405(4)
C10 H10 0.9500
C11 C12 1.378(4)
C11 H11 0.9500
C12 C13 1.399(3)
C12 H12 0.9500
C14 H14A 0.9800
C14 H14B 0.9800
C14 H14C 0.9800
C15 C16 1.458(4)
C16 C17 1.384(4)
C17 C18 1.372(4)
C17 H17 0.9500
C18 C19 1.387(4)
C18 H18 0.9500
C19 C20 1.394(4)
C19 H19 0.9500
C20 C21 1.471(3)
C22 C23 1.390(3)
C22 C27 1.405(3)
C23 C24 1.386(4)
C23 H23 0.9500
C24 C25 1.406(4)
C24 H24 0.9500
C25 C26 1.383(4)
C25 H25 0.9500
C26 C27 1.397(4)
C26 H26 0.9500
C28 H28A 0.9800
C28 H28B 0.9800
C28 H28C 0.9800
C29 C30 1.469(3)
C30 C31 1.399(4)
C31 C32 1.382(4)
C31 H31 0.9500
C32 C33 1.375(4)
C32 H32 0.9500
C33 C34 1.397(4)
C33 H33 0.9500
C34 C35 1.471(4)
C36 C41 1.389(4)
C36 C37 1.395(4)
C37 C38 1.369(5)
C37 H37 0.9500
C38 C39 1.399(5)
C38 H38 0.9500
C39 C40 1.377(4)
C39 H39 0.9500
C40 C41 1.404(4)
C40 H40 0.9500
C42 H42A 0.9800
C42 H42B 0.9800
C42 H42C 0.9800
C43 C44 1.456(5)
C43 H43A 0.9800
C43 H43B 0.9800
C43 H43C 0.9800
C44 N22 1.128(5)
C45A C46A 1.421(6)
C45A H45A 0.9800
C45A H45B 0.9800
C45A H45C 0.9800
C46A N23A 1.130(7)
C47A C48A 1.415(14)
C47A H47A 0.9800
C47A H47B 0.9800
C47A H47C 0.9800
C48A N24A 1.179(8)
C45B C46B 1.452(14)
C45B H45D 0.9800
C45B H45E 0.9800
C45B H45F 0.9800
C46B N23B 1.240(13)
C47B C48B 1.433(16)
C47B H47D 0.9800
C47B H47E 0.9800
C47B H47F 0.9800
C48B N24B 1.163(12)

loop_
_geom_torsion_atom_site_label_1
_geom_torsion_atom_site_label_2
_geom_torsion_atom_site_label_3
_geom_torsion_atom_site_label_4
_geom_torsion
N15 La1 N1 C1 80.6(2)
N8 La1 N1 C1 -61.3(2)
N6 La1 N1 C1 12.9(2)
N13 La1 N1 C1 173.7(2)
N12 La1 N1 C1 -121.1(2)
N19 La1 N1 C1 118.6(2)
N5 La1 N1 C1 3.96(19)
N20 La1 N1 C1 -145.56(18)
N15 La1 N1 N2 -103.6(3)
N8 La1 N1 N2 114.5(3)
N6 La1 N1 N2 -171.3(2)
N13 La1 N1 N2 -10.5(2)
N12 La1 N1 N2 54.8(3)
N19 La1 N1 N2 -65.6(3)
N5 La1 N1 N2 179.8(3)
N20 La1 N1 N2 30.3(3)
C1 N1 N2 N3 0.1(3)
La1 N1 N2 N3 -176.19(19)
N1 N2 N3 N4 0.1(3)
N2 N3 N4 C1 -0.3(3)
N1 La1 N5 C2 -4.77(17)
N15 La1 N5 C2 -90.10(19)
N8 La1 N5 C2 99.10(19)
N6 La1 N5 C2 -176.3(2)
N13 La1 N5 C2 -18.8(2)
N12 La1 N5 C2 50.35(19)
N19 La1 N5 C2 -125.25(18)
N20 La1 N5 C2 145.86(17)
N1 La1 N5 C6 177.5(2)
N15 La1 N5 C6 92.19(19)
N8 La1 N5 C6 -78.61(19)
N6 La1 N5 C6 5.98(17)
N13 La1 N5 C6 163.45(16)
N12 La1 N5 C6 -127.37(18)
N19 La1 N5 C6 57.0(2)
N20 La1 N5 C6 -31.9(2)
N1 La1 N6 C7 -20.0(2)
N15 La1 N6 C7 -87.53(18)
N8 La1 N6 C7 62.84(18)
N13 La1 N6 C7 -149.97(17)
N12 La1 N6 C7 77.3(2)
N19 La1 N6 C7 -150.93(19)
N5 La1 N6 C7 -11.05(17)
N20 La1 N6 C7 147.98(18)
N1 La1 N6 C13 -178.1(2)
N15 La1 N6 C13 114.4(2)
N8 La1 N6 C13 -95.2(2)
N13 La1 N6 C13 52.0(3)
N12 La1 N6 C13 -80.8(2)
N19 La1 N6 C13 51.0(2)
N5 La1 N6 C13 -169.1(2)
N20 La1 N6 C13 -10.1(2)
N1 La1 N8 C15 -70.4(2)
N15 La1 N8 C15 -144.03(19)
N6 La1 N8 C15 165.6(2)
N13 La1 N8 C15 1.2(2)
N12 La1 N8 C15 -3.24(19)
N19 La1 N8 C15 109.7(2)
N5 La1 N8 C15 -130.0(2)
N20 La1 N8 C15 75.3(2)
N1 La1 N8 N9 113.5(2)
N15 La1 N8 N9 40.0(3)
N6 La1 N8 N9 -10.4(2)
N13 La1 N8 N9 -174.8(2)
N12 La1 N8 N9 -179.2(3)
N19 La1 N8 N9 -66.3(3)
N5 La1 N8 N9 54.0(2)
N20 La1 N8 N9 -100.8(2)
C15 N8 N9 N10 -0.3(3)
La1 N8 N9 N10 176.16(19)
N8 N9 N10 N11 -0.7(3)
N9 N10 N11 C15 1.3(4)
N1 La1 N12 C20 -78.14(19)
N15 La1 N12 C20 -41.8(2)
N8 La1 N12 C20 179.0(2)
N6 La1 N12 C20 163.12(17)
N13 La1 N12 C20 3.14(17)
N19 La1 N12 C20 47.1(2)
N5 La1 N12 C20 -128.50(18)
N20 La1 N12 C20 88.00(19)
N1 La1 N12 C16 108.5(2)
N15 La1 N12 C16 144.83(18)
N8 La1 N12 C16 5.59(18)
N6 La1 N12 C16 -10.2(2)
N13 La1 N12 C16 -170.2(2)
N19 La1 N12 C16 -126.25(18)
N5 La1 N12 C16 58.1(2)
N20 La1 N12 C16 -85.36(19)
N1 La1 N13 C21 62.05(17)
N15 La1 N13 C21 139.82(18)
N8 La1 N13 C21 -19.2(2)
N6 La1 N13 C21 -159.82(17)
N12 La1 N13 C21 -14.68(16)
N19 La1 N13 C21 -158.85(18)
N5 La1 N13 C21 75.03(19)
N20 La1 N13 C21 -95.96(18)
N1 La1 N13 C27 -83.6(2)
N15 La1 N13 C27 -5.8(2)
N8 La1 N13 C27 -164.78(19)
N6 La1 N13 C27 54.6(3)
N12 La1 N13 C27 -160.3(2)
N19 La1 N13 C27 55.5(2)
N5 La1 N13 C27 -70.6(2)
N20 La1 N13 C27 118.4(2)
N1 La1 N15 C29 159.3(2)
N8 La1 N15 C29 -122.30(19)
N6 La1 N15 C29 -72.75(19)
N13 La1 N15 C29 85.86(19)
N12 La1 N15 C29 124.41(18)
N19 La1 N15 C29 11.87(17)
N5 La1 N15 C29 -136.0(2)
N20 La1 N15 C29 8.5(2)
N1 La1 N15 N16 -36.7(2)
N8 La1 N15 N16 41.7(3)
N6 La1 N15 N16 91.3(2)
N13 La1 N15 N16 -110.1(2)
N12 La1 N15 N16 -71.6(3)
N19 La1 N15 N16 175.9(3)
N5 La1 N15 N16 28.0(2)
N20 La1 N15 N16 172.5(2)
C29 N15 N16 N17 0.3(3)
La1 N15 N16 N17 -165.26(19)
N15 N16 N17 N18 -0.2(3)
N16 N17 N18 C29 0.0(3)
N1 La1 N19 C34 131.60(19)
N15 La1 N19 C34 174.5(2)
N8 La1 N19 C34 -48.6(2)
N6 La1 N19 C34 -103.2(2)
N13 La1 N19 C34 77.2(2)
N12 La1 N19 C34 38.1(2)
N5 La1 N19 C34 -147.03(19)
N20 La1 N19 C34 -8.67(19)
N1 La1 N19 C30 -53.3(2)
N15 La1 N19 C30 -10.37(17)
N8 La1 N19 C30 126.54(18)
N6 La1 N19 C30 71.95(18)
N13 La1 N19 C30 -107.64(19)
N12 La1 N19 C30 -146.83(17)
N5 La1 N19 C30 28.1(2)
N20 La1 N19 C30 166.4(2)
N1 La1 N20 C35 -97.9(2)
N15 La1 N20 C35 24.2(2)
N8 La1 N20 C35 175.68(19)
N6 La1 N20 C35 99.97(18)
N13 La1 N20 C35 -58.36(18)
N12 La1 N20 C35 -121.60(19)
N19 La1 N20 C35 20.87(17)
N5 La1 N20 C35 132.55(17)
N1 La1 N20 C41 43.8(3)
N15 La1 N20 C41 166.0(2)
N8 La1 N20 C41 -42.6(2)
N6 La1 N20 C41 -118.3(2)
N13 La1 N20 C41 83.4(2)
N12 La1 N20 C41 20.1(2)
N19 La1 N20 C41 162.6(3)
N5 La1 N20 C41 -85.7(3)
N3 N4 C1 N1 0.3(3)
N3 N4 C1 C2 -179.6(3)
N2 N1 C1 N4 -0.3(3)
La1 N1 C1 N4 176.69(18)
N2 N1 C1 C2 179.7(2)
La1 N1 C1 C2 -3.4(3)
C6 N5 C2 C3 1.8(4)
La1 N5 C2 C3 -176.0(2)
C6 N5 C2 C1 -177.1(2)
La1 N5 C2 C1 5.1(3)
N4 C1 C2 N5 178.7(3)
N1 C1 C2 N5 -1.2(4)
N4 C1 C2 C3 -0.3(4)
N1 C1 C2 C3 179.8(3)
N5 C2 C3 C4 -4.2(4)
C1 C2 C3 C4 174.7(3)
C2 C3 C4 C5 1.9(4)
C3 C4 C5 C6 2.5(4)
C2 N5 C6 C5 2.9(4)
La1 N5 C6 C5 -179.35(19)
C2 N5 C6 C7 -178.8(2)
La1 N5 C6 C7 -1.1(3)
C4 C5 C6 N5 -5.1(4)
C4 C5 C6 C7 176.8(3)
C13 N6 C7 N7 1.0(3)
La1 N6 C7 N7 -162.24(15)
C13 N6 C7 C6 179.5(2)
La1 N6 C7 C6 16.2(3)
C8 N7 C7 N6 -1.4(3)
C14 N7 C7 N6 174.7(2)
C8 N7 C7 C6 -179.8(2)
C14 N7 C7 C6 -3.7(4)
N5 C6 C7 N6 -10.0(3)
C5 C6 C7 N6 168.2(3)
N5 C6 C7 N7 168.2(2)
C5 C6 C7 N7 -13.6(4)
C7 N7 C8 C9 -179.4(3)
C14 N7 C8 C9 4.2(4)
C7 N7 C8 C13 1.2(3)
C14 N7 C8 C13 -175.3(2)
N7 C8 C9 C10 -179.7(3)
C13 C8 C9 C10 -0.3(4)
C8 C9 C10 C11 0.4(4)
C9 C10 C11 C12 0.2(4)
C10 C11 C12 C13 -0.9(4)
C7 N6 C13 C12 -179.9(3)
La1 N6 C13 C12 -19.7(4)
C7 N6 C13 C8 -0.3(3)
La1 N6 C13 C8 159.99(16)
C11 C12 C13 N6 -179.4(2)
C11 C12 C13 C8 1.0(4)
C9 C8 C13 N6 179.9(2)
N7 C8 C13 N6 -0.6(3)
C9 C8 C13 C12 -0.4(4)
N7 C8 C13 C12 179.1(2)
N10 N11 C15 N8 -1.5(4)
N10 N11 C15 C16 -178.5(3)
N9 N8 C15 N11 1.2(3)
La1 N8 C15 N11 -175.9(2)
N9 N8 C15 C16 178.2(2)
La1 N8 C15 C16 1.1(4)
C20 N12 C16 C17 -1.4(4)
La1 N12 C16 C17 172.1(2)
C20 N12 C16 C15 179.3(2)
La1 N12 C16 C15 -7.2(3)
N11 C15 C16 N12 -179.2(3)
N8 C15 C16 N12 4.1(4)
N11 C15 C16 C17 1.5(5)
N8 C15 C16 C17 -175.2(3)
N12 C16 C17 C18 -1.6(5)
C15 C16 C17 C18 177.6(3)
C16 C17 C18 C19 2.4(5)
C17 C18 C19 C20 -0.3(5)
C16 N12 C20 C19 3.7(4)
La1 N12 C20 C19 -169.8(2)
C16 N12 C20 C21 -179.2(2)
La1 N12 C20 C21 7.4(3)
C18 C19 C20 N12 -2.9(4)
C18 C19 C20 C21 -179.8(3)
C27 N13 C21 N14 0.5(3)
La1 N13 C21 N14 -153.61(16)
C27 N13 C21 C20 -179.3(2)
La1 N13 C21 C20 26.6(3)
C22 N14 C21 N13 -0.1(3)
C28 N14 C21 N13 171.7(3)
C22 N14 C21 C20 179.7(2)
C28 N14 C21 C20 -8.5(4)
N12 C20 C21 N13 -23.2(3)
C19 C20 C21 N13 153.9(3)
N12 C20 C21 N14 157.0(2)
C19 C20 C21 N14 -25.9(4)
C21 N14 C22 C23 -180.0(3)
C28 N14 C22 C23 7.6(4)
C21 N14 C22 C27 -0.3(3)
C28 N14 C22 C27 -172.8(2)
N14 C22 C23 C24 178.4(2)
C27 C22 C23 C24 -1.2(4)
C22 C23 C24 C25 -0.5(4)
C23 C24 C25 C26 1.4(4)
C24 C25 C26 C27 -0.5(4)
C25 C26 C27 N13 -179.0(3)
C25 C26 C27 C22 -1.1(4)
C21 N13 C27 C26 177.3(3)
La1 N13 C27 C26 -34.4(4)
C21 N13 C27 C22 -0.7(3)
La1 N13 C27 C22 147.57(17)
N14 C22 C27 C26 -177.6(2)
C23 C22 C27 C26 2.0(4)
N14 C22 C27 N13 0.7(3)
C23 C22 C27 N13 -179.7(2)
N17 N18 C29 N15 0.2(3)
N17 N18 C29 C30 -178.0(2)
N16 N15 C29 N18 -0.3(3)
La1 N15 C29 N18 167.93(17)
N16 N15 C29 C30 177.9(2)
La1 N15 C29 C30 -13.8(3)
C34 N19 C30 C31 0.8(4)
La1 N19 C30 C31 -174.4(2)
C34 N19 C30 C29 -176.7(2)
La1 N19 C30 C29 8.1(3)
N18 C29 C30 N19 -178.3(2)
N15 C29 C30 N19 3.6(4)
N18 C29 C30 C31 4.2(4)
N15 C29 C30 C31 -173.9(3)
N19 C30 C31 C32 1.4(4)
C29 C30 C31 C32 178.7(3)
C30 C31 C32 C33 -1.9(5)
C31 C32 C33 C34 0.2(6)
C30 N19 C34 C33 -2.6(4)
La1 N19 C34 C33 172.6(2)
C30 N19 C34 C35 -178.6(2)
La1 N19 C34 C35 -3.4(3)
C32 C33 C34 N19 2.1(5)
C32 C33 C34 C35 177.7(3)
C41 N20 C35 N21 -1.3(3)
La1 N20 C35 N21 150.37(19)
C41 N20 C35 C34 174.1(2)
La1 N20 C35 C34 -34.2(3)
C36 N21 C35 N20 1.0(3)
C42 N21 C35 N20 -175.1(4)
C36 N21 C35 C34 -174.1(3)
C42 N21 C35 C34 9.7(6)
N19 C34 C35 N20 26.1(4)
C33 C34 C35 N20 -149.8(3)
N19 C34 C35 N21 -159.2(3)
C33 C34 C35 N21 25.0(5)
C35 N21 C36 C41 -0.3(3)
C42 N21 C36 C41 176.2(4)
C35 N21 C36 C37 177.7(3)
C42 N21 C36 C37 -5.8(6)
N21 C36 C37 C38 -178.7(3)
C41 C36 C37 C38 -1.0(5)
C36 C37 C38 C39 1.7(6)
C37 C38 C39 C40 -0.7(6)
C38 C39 C40 C41 -1.1(6)
N21 C36 C41 N20 -0.5(3)
C37 C36 C41 N20 -178.7(3)
N21 C36 C41 C40 177.4(3)
C37 C36 C41 C40 -0.8(5)
C35 N20 C41 C36 1.1(3)
La1 N20 C41 C36 -143.1(2)
C35 N20 C41 C40 -176.4(3)
La1 N20 C41 C40 39.3(4)
C39 C40 C41 C36 1.8(5)
C39 C40 C41 N20 179.2(3)

loop_
_platon_squeeze_void_nr
_platon_squeeze_void_average_x
_platon_squeeze_void_average_y
_platon_squeeze_void_average_z
_platon_squeeze_void_volume
_platon_squeeze_void_count_electrons
_platon_squeeze_void_content
1 0.270 0.723 0.649 23 8 ' '
2 0.730 0.277 0.351 23 8 ' '
